data_1565067
loop_
_publ_author_name
'Crimmin, Mark Richard'
'Kong, Richard Y.'
'Batuecas, Maria'

_publ_section_title
;
 &#x000D; Reactions of Aluminium(I) with Transition Metal Carbonyls:
 Scope, Mechanism and Selectivity of CO Homologation&#x000D;
;
_journal_name_full 'Chemical Science'
_journal_paper_doi 10.1039/D1SC04940B
_journal_year 2021
_chemical_formula_moiety 'C66 H82 Al2 Cr N4 O8, 3.5(C6 H6)'
_chemical_formula_sum 'C87 H100 Al2 Cr N4 O8'
_chemical_formula_weight 1435.66
_space_group_crystal_system monoclinic
_space_group_IT_number 14
_space_group_name_Hall '-P 2ybc'
_space_group_name_H-M_alt 'P 1 21/c 1'
_atom_sites_solution_hydrogens geom
_audit_creation_date 2021-04-30
_audit_creation_method
;
Olex2 1.2
(compiled 2018.05.29 svn.r3508 for OlexSys, GUI svn.r5506)
;
_audit_update_record
;
2021-07-08 deposited with the CCDC.	2021-10-25 downloaded from the CCDC.
;
_cell_angle_alpha 90
_cell_angle_beta 102.408(3)
_cell_angle_gamma 90
_cell_formula_units_Z 4
_cell_length_a 27.4194(8)
_cell_length_b 12.1333(4)
_cell_length_c 24.9290(9)
_cell_measurement_reflns_used 4344
_cell_measurement_temperature 173.00(14)
_cell_measurement_theta_max 25.5370
_cell_measurement_theta_min 2.5710
_cell_volume 8099.9(5)
_computing_cell_refinement 'CrysAlisPro 1.171.39.46 (Rigaku OD, 2018)'
_computing_data_collection 'CrysAlisPro 1.171.39.46 (Rigaku OD, 2018)'
_computing_data_reduction 'CrysAlisPro 1.171.39.46 (Rigaku OD, 2018)'
_computing_molecular_graphics 'Olex2 (Dolomanov et al., 2009)'
_computing_publication_material 'Olex2 (Dolomanov et al., 2009)'
_computing_structure_refinement 'ShelXL (Sheldrick, 2015)'
_diffrn_ambient_environment N~2~
_diffrn_ambient_temperature 173.00(14)
_diffrn_detector 'CCD plate'
_diffrn_detector_area_resol_mean 16.0382
_diffrn_detector_type Eos
_diffrn_measured_fraction_theta_full 0.988
_diffrn_measured_fraction_theta_max 0.805
_diffrn_measurement_details
;
List of Runs (angles in degrees, time in seconds):

  # Type    Start    End  Width  t~exp~   \w     \q     \k     \f   Frames
#--------------------------------------------------------------------------
  1  \w     -3.00  80.00   1.00   90.96    --   14.27  37.00 120.00   83
  2  \w     -1.00  81.00   1.00   90.96    --   14.27  57.00-180.00   82
;
_diffrn_measurement_device 'four-circle diffractometer'
_diffrn_measurement_device_type 'Xcalibur, Eos'
_diffrn_measurement_method '\w scans'
_diffrn_orient_matrix_type 'CrysAlisPro convention (1999,Acta A55,543-557)'
_diffrn_orient_matrix_UB_11 -0.0038426000
_diffrn_orient_matrix_UB_12 -0.0116218000
_diffrn_orient_matrix_UB_13 0.0266617000
_diffrn_orient_matrix_UB_21 -0.0255227000
_diffrn_orient_matrix_UB_22 -0.0112830000
_diffrn_orient_matrix_UB_23 -0.0112771000
_diffrn_orient_matrix_UB_31 0.0059238000
_diffrn_orient_matrix_UB_32 -0.0561973000
_diffrn_orient_matrix_UB_33 -0.0032456000
_diffrn_radiation_monochromator graphite
_diffrn_radiation_probe x-ray
_diffrn_radiation_type MoK\a
_diffrn_radiation_wavelength 0.71073
_diffrn_reflns_av_R_equivalents 0.0435
_diffrn_reflns_av_unetI/netI 0.1098
_diffrn_reflns_Laue_measured_fraction_full 0.988
_diffrn_reflns_Laue_measured_fraction_max 0.805
_diffrn_reflns_limit_h_max 36
_diffrn_reflns_limit_h_min -25
_diffrn_reflns_limit_k_max 15
_diffrn_reflns_limit_k_min -9
_diffrn_reflns_limit_l_max 31
_diffrn_reflns_limit_l_min -28
_diffrn_reflns_number 28387
_diffrn_reflns_point_group_measured_fraction_full 0.988
_diffrn_reflns_point_group_measured_fraction_max 0.805
_diffrn_reflns_theta_full 25.242
_diffrn_reflns_theta_max 28.299
_diffrn_reflns_theta_min 2.282
_diffrn_source 'fine-focus sealed X-ray tube'
_diffrn_source_type 'Enhance (Mo) X-ray Source'
_exptl_absorpt_coefficient_mu 0.219
_exptl_absorpt_correction_T_max 0.992
_exptl_absorpt_correction_T_min 0.925
_exptl_absorpt_correction_type analytical
_exptl_absorpt_process_details
;
CrysAlisPro 1.171.39.46 (Rigaku Oxford Diffraction, 2018)
Analytical numeric absorption correction using a multifaceted crystal
			model based on expressions derived by R.C. Clark & J.S. Reid.
(Clark, R. C. & Reid, J. S. (1995). Acta Cryst. A51, 887-897)
Empirical absorption correction using spherical harmonics,
 implemented in SCALE3 ABSPACK scaling algorithm.
;
_exptl_crystal_colour orange
_exptl_crystal_colour_primary orange
_exptl_crystal_density_diffrn 1.177
_exptl_crystal_description plate
_exptl_crystal_F_000 3056
_exptl_crystal_size_max 0.484
_exptl_crystal_size_mid 0.256
_exptl_crystal_size_min 0.04
_refine_diff_density_max 0.349
_refine_diff_density_min -0.480
_refine_diff_density_rms 0.057
_refine_ls_extinction_method none
_refine_ls_goodness_of_fit_ref 0.998
_refine_ls_hydrogen_treatment constr
_refine_ls_matrix_type full
_refine_ls_number_parameters 951
_refine_ls_number_reflns 16211
_refine_ls_number_restraints 258
_refine_ls_restrained_S_all 1.012
_refine_ls_R_factor_all 0.1209
_refine_ls_R_factor_gt 0.0584
_refine_ls_shift/su_max 0.001
_refine_ls_shift/su_mean 0.000
_refine_ls_structure_factor_coef Fsqd
_refine_ls_weighting_details 'w=1/[\s^2^(Fo^2^)+(0.0510P)^2^] where P=(Fo^2^+2Fc^2^)/3'
_refine_ls_weighting_scheme calc
_refine_ls_wR_factor_gt 0.1145
_refine_ls_wR_factor_ref 0.1390
_reflns_Friedel_coverage 0.000
_reflns_number_gt 9491
_reflns_number_total 16211
_reflns_threshold_expression 'I > 2\s(I)'
_cod_data_source_file d1sc04940b3.cif
_cod_data_source_block 3-Cr
_cod_database_code 1565067
_shelx_shelxl_version_number 2016/6
_chemical_oxdiff_formula 'C66 H82 N4 O8 Al2 Cr'
_shelx_space_group_comment
;
The symmetry employed for this shelxl refinement is uniquely defined
by the following loop, which should always be used as a source of
symmetry information in preference to the above space-group names.
They are only intended as comments.
;
_shelx_estimated_absorpt_t_max 0.991
_shelx_estimated_absorpt_t_min 0.901
_reflns_odcompleteness_completeness 98.85
_reflns_odcompleteness_iscentric 1
_reflns_odcompleteness_theta 24.97
_olex2_refinement_description
;
1. Fixed Uiso
 At 1.2 times of:
  All C(H) groups, All C(H,H) groups
 At 1.5 times of:
  All C(H,H,H) groups
2. Uiso/Uaniso restraints and constraints
C22 \\sim C122 \\sim C21 \\sim C121: within 1A with sigma of 0.01 and sigma for
terminal atoms of 0.01
C75 \\sim C73 \\sim C78 \\sim C77 \\sim C76 \\sim C176 \\sim C175 \\sim C174
\\sim C178 \\sim C177 \\sim C74 \\sim C173: within 1A with sigma of 0.01 and
sigma for terminal atoms of 0.01
C82 \\sim C81 \\sim C80 \\sim C79 \\sim C84 \\sim C83 \\sim C184 \\sim C183
\\sim C182 \\sim C181 \\sim C180 \\sim C179: within 1A with sigma of 0.01 and
sigma for terminal atoms of 0.01
C71 \\sim C70 \\sim C69 \\sim C68 \\sim C67 \\sim C66 \\sim C167 \\sim C166
\\sim C171 \\sim C170 \\sim C169 \\sim C168: within 1A with sigma of 0.01 and
sigma for terminal atoms of 0.01
C185 \\sim C186 \\sim C187 \\sim C188 \\sim C189 \\sim C190 \\sim C85 \\sim C86
\\sim C87 \\sim C88 \\sim C89 \\sim C90: within 2.5A with sigma of 0.01 and
sigma for terminal atoms of 0.01
3. Others
 Sof(H20A)=Sof(C122)=Sof(H12A)=Sof(H12B)=Sof(H12C)=Sof(C121)=Sof(H12D)=
 Sof(H12E)=Sof(H12F)=1-FVAR(1)
 Sof(H20)=Sof(C21)=Sof(H21A)=Sof(H21B)=Sof(H21C)=Sof(C22)=Sof(H22A)=Sof(H22B)=
 Sof(H22C)=FVAR(1)
 Sof(C176)=Sof(H176)=Sof(C175)=Sof(H175)=Sof(C174)=Sof(H174)=Sof(C173)=
 Sof(H173)=Sof(C178)=Sof(H178)=Sof(C177)=Sof(H177)=1-FVAR(2)
 Sof(C75)=Sof(H75)=Sof(C74)=Sof(H74)=Sof(C73)=Sof(H73)=Sof(C78)=Sof(H78)=
 Sof(C77)=Sof(H77)=Sof(C76)=Sof(H76)=FVAR(2)
 Sof(C167)=Sof(H167)=Sof(C166)=Sof(H166)=Sof(C171)=Sof(H171)=Sof(C170)=
 Sof(H170)=Sof(C169)=Sof(H169)=Sof(C168)=Sof(H168)=1-FVAR(3)
 Sof(C71)=Sof(H71)=Sof(C70)=Sof(H70)=Sof(C69)=Sof(H69)=Sof(C68)=Sof(H68)=
 Sof(C67)=Sof(H67)=Sof(C66)=Sof(H66)=FVAR(3)
 Sof(C184)=Sof(H184)=Sof(C183)=Sof(H183)=Sof(C182)=Sof(H182)=Sof(C181)=
 Sof(H181)=Sof(C180)=Sof(H180)=Sof(C179)=Sof(H179)=1-FVAR(4)
 Sof(C82)=Sof(H82)=Sof(C81)=Sof(H81)=Sof(C80)=Sof(H80)=Sof(C79)=Sof(H79)=
 Sof(C84)=Sof(H84)=Sof(C83)=Sof(H83)=FVAR(4)
 Sof(C85)=Sof(H85)=Sof(C86)=Sof(H86)=Sof(C87)=Sof(H87)=Sof(C88)=Sof(H88)=
 Sof(C89)=Sof(H89)=Sof(C90)=Sof(H90)=0.5*(1-FVAR(6))
 Sof(C185)=Sof(H185)=Sof(C186)=Sof(H186)=Sof(C187)=Sof(H187)=Sof(C188)=
 Sof(H188)=Sof(C189)=Sof(H189)=Sof(C190)=Sof(H190)=0.5*FVAR(6)
4.a Ternary CH refined with riding coordinates:
 C23(H23), C64(H64), C49(H49), C32(H32), C61(H61), C35(H35), C52(H52),
 C20(H20), C20(H20A)
4.b Aromatic/amide H refined with riding coordinates:
 C18(H18), C28(H28), C59(H59), C45(H45), C29(H29), C40(H40), C16(H16),
 C47(H47), C17(H17), C58(H58), C11(H11), C57(H57), C30(H30), C46(H46), C71(H71),
  C70(H70), C69(H69), C68(H68), C67(H67), C66(H66), C185(H185), C186(H186),
 C187(H187), C188(H188), C189(H189), C190(H190), C75(H75), C74(H74), C73(H73),
 C78(H78), C77(H77), C76(H76), C82(H82), C81(H81), C80(H80), C79(H79), C84(H84),
  C83(H83), C176(H176), C175(H175), C174(H174), C173(H173), C178(H178),
 C177(H177), C167(H167), C166(H166), C171(H171), C170(H170), C169(H169),
 C168(H168), C184(H184), C183(H183), C182(H182), C181(H181), C180(H180),
 C179(H179), C85(H85), C86(H86), C87(H87), C88(H88), C89(H89), C90(H90)
4.c Fitted hexagon refined as free rotating group:
 C71(C70,C69,C68,C67,C66), C185(C186,C187,C188,C189,C190), C75(C74,C73,C78,C77,
 C76), C82(C81,C80,C79,C84,C83), C176(C175,C174,C173,C178,C177), C167(C166,C171,
 C170,C169,C168), C184(C183,C182,C181,C180,C179), C85(C86,C87,C88,C89,C90)
4.d Idealised Me refined as rotating group:
 C24(H24A,H24B,H24C), C34(H34A,H34B,H34C), C50(H50A,H50B,H50C), C9(H9A,H9B,
 H9C), C38(H38A,H38B,H38C), C33(H33A,H33B,H33C), C25(H25A,H25B,H25C), C7BA(H7BA,
 H7BB,H7BC), C42(H42A,H42B,H42C), C51(H51A,H51B,H51C), C65(H65A,H65B,H65C),
 C53(H53A,H53B,H53C), C62(H62A,H62B,H62C), C13(H13A,H13B,H13C), C63(H63A,H63B,
 H63C), C37(H37A,H37B,H37C), C54(H54A,H54B,H54C), C36(H36A,H36B,H36C), C21(H21A,
 H21B,H21C), C22(H22A,H22B,H22C), C122(H12A,H12B,H12C), C121(H12D,H12E,H12F)
;
_olex2_submission_special_instructions 'No special instructions were received'
_oxdiff_exptl_absorpt_empirical_details
;
Empirical correction (ABSPACK) includes:
- Absorption correction using spherical harmonics
- Frame scaling
;
_oxdiff_exptl_absorpt_empirical_full_max 1.052
_oxdiff_exptl_absorpt_empirical_full_min 0.945

loop_
_space_group_symop_operation_xyz
'x, y, z'
'-x, y+1/2, -z+1/2'
'-x, -y, -z'
'x, -y-1/2, z-1/2'

loop_
_atom_site_label
_atom_site_type_symbol
_atom_site_fract_x
_atom_site_fract_y
_atom_site_fract_z
_atom_site_U_iso_or_equiv
_atom_site_adp_type
_atom_site_occupancy
_atom_site_site_symmetry_order
_atom_site_calc_flag
_atom_site_refinement_flags_posn
_atom_site_refinement_flags_adp
_atom_site_refinement_flags_occupancy
_atom_site_disorder_assembly
_atom_site_disorder_group
Cr1 Cr 0.26044(2) 0.09602(4) 0.40472(2) 0.02459(13) Uani 1 1 d . . . . .
Al1 Al 0.33663(3) 0.30189(7) 0.55849(3) 0.0198(2) Uani 1 1 d . . . . .
Al2 Al 0.16757(3) 0.37538(7) 0.50257(3) 0.0202(2) Uani 1 1 d . . . . .
O3 O 0.28454(6) 0.38056(14) 0.56156(7) 0.0228(4) Uani 1 1 d . . . . .
O1 O 0.31699(6) 0.22070(14) 0.49952(7) 0.0218(4) Uani 1 1 d . . . . .
O2 O 0.18316(6) 0.26426(14) 0.46295(7) 0.0224(4) Uani 1 1 d . . . . .
O4 O 0.36260(8) 0.14303(19) 0.38283(9) 0.0453(6) Uani 1 1 d . . . . .
C1 C 0.27106(9) 0.2051(2) 0.46926(11) 0.0199(6) Uani 1 1 d . . . . .
N3 N 0.13569(7) 0.48989(17) 0.45854(9) 0.0190(5) Uani 1 1 d . . . . .
C5 C 0.29538(11) -0.0089(2) 0.45364(12) 0.0289(7) Uani 1 1 d . . . . .
N4 N 0.12123(7) 0.36199(18) 0.54788(9) 0.0199(5) Uani 1 1 d . . . . .
C3 C 0.24042(9) 0.3526(2) 0.52756(10) 0.0208(6) Uani 1 1 d . . . . .
O6 O 0.15794(8) 0.02601(18) 0.42100(10) 0.0481(6) Uani 1 1 d . . . . .
N1 N 0.39425(7) 0.37838(18) 0.55230(9) 0.0219(5) Uani 1 1 d . . . . .
C55 C 0.12556(9) 0.2686(2) 0.58536(12) 0.0245(7) Uani 1 1 d . . . . .
C24 C 0.32812(11) 0.4149(3) 0.39593(12) 0.0391(8) Uani 1 1 d . . . . .
H24A H 0.303956 0.412236 0.418635 0.059 Uiso 1 1 calc GR . . . .
H24B H 0.322443 0.354735 0.370307 0.059 Uiso 1 1 calc GR . . . .
H24C H 0.324995 0.483355 0.376219 0.059 Uiso 1 1 calc GR . . . .
O7 O 0.21722(8) 0.28108(19) 0.32722(9) 0.0471(6) Uani 1 1 d . . . . .
C23 C 0.38050(10) 0.4057(2) 0.43188(12) 0.0294(7) Uani 1 1 d . . . . .
H23 H 0.382451 0.337038 0.452955 0.035 Uiso 1 1 calc R . . . .
C18 C 0.39128(9) 0.6079(2) 0.45206(12) 0.0285(7) Uani 1 1 d . . . . .
H18 H 0.388544 0.618191 0.414559 0.034 Uiso 1 1 calc R . . . .
C27 C 0.30184(10) 0.0948(2) 0.65055(11) 0.0250(7) Uani 1 1 d . . . . .
O5 O 0.32038(8) -0.07082(18) 0.48183(9) 0.0438(6) Uani 1 1 d . . . . .
N2 N 0.36347(8) 0.21191(18) 0.61785(9) 0.0226(5) Uani 1 1 d . . . . .
C28 C 0.27828(10) 0.0667(2) 0.69335(12) 0.0301(7) Uani 1 1 d . . . . .
H28 H 0.253698 0.012561 0.687370 0.036 Uiso 1 1 calc R . . . .
C59 C 0.11067(11) 0.0783(3) 0.60038(14) 0.0394(8) Uani 1 1 d . . . . .
H59 H 0.097253 0.010263 0.587821 0.047 Uiso 1 1 calc R . . . .
C14 C 0.39424(9) 0.4883(2) 0.52908(11) 0.0217(6) Uani 1 1 d . . . . .
O8 O 0.24229(9) -0.0720(2) 0.31326(10) 0.0627(7) Uani 1 1 d . . . . .
C2 C 0.23437(9) 0.2720(2) 0.48787(11) 0.0202(6) Uani 1 1 d . . . . .
C15 C 0.39889(10) 0.5796(2) 0.56405(12) 0.0268(7) Uani 1 1 d . . . . .
C39 C 0.09921(9) 0.5526(2) 0.47072(11) 0.0220(6) Uani 1 1 d . . . . .
C45 C 0.20073(11) 0.5991(3) 0.35285(14) 0.0374(8) Uani 1 1 d . . . . .
H45 H 0.226045 0.648191 0.349817 0.045 Uiso 1 1 calc R . . . .
C26 C 0.33789(10) 0.1786(2) 0.66087(11) 0.0238(6) Uani 1 1 d . . . . .
C19 C 0.38943(9) 0.5015(2) 0.47215(12) 0.0248(7) Uani 1 1 d . . . . .
C7 C 0.23231(10) 0.2121(3) 0.35735(12) 0.0290(7) Uani 1 1 d . . . . .
C41 C 0.08643(9) 0.4386(2) 0.54986(11) 0.0241(7) Uani 1 1 d . . . . .
C44 C 0.18764(10) 0.5853(2) 0.40347(12) 0.0254(7) Uani 1 1 d . . . . .
C4 C 0.32358(11) 0.1287(2) 0.39092(12) 0.0297(7) Uani 1 1 d . . . . .
C10 C 0.43721(10) 0.3215(2) 0.56308(11) 0.0264(7) Uani 1 1 d . . . . .
C29 C 0.29050(11) 0.1168(3) 0.74380(12) 0.0339(8) Uani 1 1 d . . . . .
H29 H 0.274837 0.095595 0.771746 0.041 Uiso 1 1 calc R . . . .
C34 C 0.23299(11) 0.0346(3) 0.57220(13) 0.0412(8) Uani 1 1 d . . . . .
H34A H 0.215138 -0.004690 0.595350 0.062 Uiso 1 1 calc GR . . . .
H34B H 0.226687 0.001109 0.536495 0.062 Uiso 1 1 calc GR . . . .
H34C H 0.222004 0.109937 0.568909 0.062 Uiso 1 1 calc GR . . . .
C64 C 0.07892(11) 0.1526(3) 0.50434(13) 0.0370(8) Uani 1 1 d . . . . .
H64 H 0.099430 0.188735 0.481771 0.044 Uiso 1 1 calc R . . . .
C40 C 0.07761(9) 0.5293(2) 0.51495(11) 0.0245(7) Uani 1 1 d . . . . .
H40 H 0.054488 0.580290 0.522076 0.029 Uiso 1 1 calc R . . . .
C16 C 0.40027(10) 0.6839(2) 0.54128(13) 0.0328(7) Uani 1 1 d . . . . .
H16 H 0.403463 0.745358 0.564043 0.039 Uiso 1 1 calc R . . . .
C43 C 0.14977(9) 0.5098(2) 0.40641(11) 0.0225(6) Uani 1 1 d . . . . .
C60 C 0.10549(10) 0.1673(2) 0.56407(12) 0.0295(7) Uani 1 1 d . . . . .
C31 C 0.35057(10) 0.2321(2) 0.71209(12) 0.0283(7) Uani 1 1 d . . . . .
C6 C 0.19660(11) 0.0567(2) 0.41755(12) 0.0315(7) Uani 1 1 d . . . . .
C47 C 0.13898(12) 0.4688(3) 0.31114(13) 0.0387(8) Uani 1 1 d . . . . .
H47 H 0.122680 0.431493 0.279808 0.046 Uiso 1 1 calc R . . . .
C17 C 0.39701(10) 0.6982(2) 0.48595(13) 0.0337(8) Uani 1 1 d . . . . .
H17 H 0.398682 0.768521 0.471597 0.040 Uiso 1 1 calc R . . . .
C49 C 0.21253(10) 0.6540(2) 0.45265(13) 0.0331(7) Uani 1 1 d . . . . .
H49 H 0.195641 0.637973 0.482653 0.040 Uiso 1 1 calc R . . . .
C32 C 0.28891(10) 0.0307(2) 0.59743(12) 0.0311(7) Uani 1 1 d . . . . .
H32 H 0.306680 0.064136 0.571356 0.037 Uiso 1 1 calc R . . . .
C58 C 0.13533(12) 0.0893(3) 0.65454(14) 0.0415(8) Uani 1 1 d . . . . .
H58 H 0.138910 0.028582 0.677813 0.050 Uiso 1 1 calc R . . . .
C48 C 0.12472(10) 0.4504(2) 0.36035(12) 0.0273(7) Uani 1 1 d . . . . .
C50 C 0.26761(11) 0.6245(3) 0.47246(14) 0.0496(9) Uani 1 1 d . . . . .
H50A H 0.270693 0.547300 0.480830 0.074 Uiso 1 1 calc GR . . . .
H50B H 0.281460 0.666404 0.504829 0.074 Uiso 1 1 calc GR . . . .
H50C H 0.285304 0.641444 0.444175 0.074 Uiso 1 1 calc GR . . . .
C8 C 0.24913(11) -0.0067(3) 0.34773(14) 0.0389(8) Uani 1 1 d . . . . .
C61 C 0.17099(10) 0.3901(2) 0.66502(12) 0.0317(7) Uani 1 1 d . . . . .
H61 H 0.160186 0.447918 0.637614 0.038 Uiso 1 1 calc R . . . .
C9 C 0.48296(10) 0.3652(3) 0.54675(14) 0.0413(8) Uani 1 1 d . . . . .
H9A H 0.485246 0.334890 0.511790 0.062 Uiso 1 1 calc GR . . . .
H9B H 0.512003 0.344582 0.573847 0.062 Uiso 1 1 calc GR . . . .
H9C H 0.480989 0.444037 0.544124 0.062 Uiso 1 1 calc GR . . . .
C38 C 0.08015(10) 0.6507(2) 0.43564(12) 0.0305(7) Uani 1 1 d . . . . .
H38A H 0.107209 0.700754 0.435285 0.046 Uiso 1 1 calc GR . . . .
H38B H 0.054895 0.687369 0.450385 0.046 Uiso 1 1 calc GR . . . .
H38C H 0.066178 0.626755 0.398854 0.046 Uiso 1 1 calc GR . . . .
C33 C 0.30623(12) -0.0886(2) 0.60689(14) 0.0450(9) Uani 1 1 d . . . . .
H33A H 0.341810 -0.090359 0.619893 0.067 Uiso 1 1 calc GR . . . .
H33B H 0.297334 -0.128710 0.573001 0.067 Uiso 1 1 calc GR . . . .
H33C H 0.290429 -0.121758 0.633723 0.067 Uiso 1 1 calc GR . . . .
C11 C 0.44163(10) 0.2201(2) 0.59019(12) 0.0312(7) Uani 1 1 d . . . . .
H11 H 0.469702 0.178753 0.587967 0.037 Uiso 1 1 calc R . . . .
C57 C 0.15459(11) 0.1894(3) 0.67423(13) 0.0374(8) Uani 1 1 d . . . . .
H57 H 0.170993 0.195587 0.710850 0.045 Uiso 1 1 calc R . . . .
C25 C 0.41967(12) 0.4012(3) 0.39684(13) 0.0455(9) Uani 1 1 d . . . . .
H25A H 0.414881 0.335793 0.374671 0.068 Uiso 1 1 calc GR . . . .
H25B H 0.452397 0.400137 0.420276 0.068 Uiso 1 1 calc GR . . . .
H25C H 0.416395 0.464915 0.373493 0.068 Uiso 1 1 calc GR . . . .
C30 C 0.32625(11) 0.1992(3) 0.75287(12) 0.0336(7) Uani 1 1 d . . . . .
H30 H 0.334173 0.233229 0.787060 0.040 Uiso 1 1 calc R . . . .
C12 C 0.40977(10) 0.1727(2) 0.61999(12) 0.0294(7) Uani 1 1 d . . . . .
C7BA C 0.02755(11) 0.2086(3) 0.49144(14) 0.0545(10) Uani 1 1 d . . . . .
H7BA H 0.007133 0.178424 0.514670 0.082 Uiso 1 1 calc GR . . . .
H7BB H 0.011823 0.195889 0.453674 0.082 Uiso 1 1 calc GR . . . .
H7BC H 0.031541 0.286363 0.497918 0.082 Uiso 1 1 calc GR . . . .
C42 C 0.05355(10) 0.4296(3) 0.59103(12) 0.0360(8) Uani 1 1 d . . . . .
H42A H 0.047741 0.353329 0.597703 0.054 Uiso 1 1 calc GR . . . .
H42B H 0.022248 0.465552 0.576805 0.054 Uiso 1 1 calc GR . . . .
H42C H 0.069741 0.464296 0.624790 0.054 Uiso 1 1 calc GR . . . .
C56 C 0.15004(10) 0.2817(2) 0.64039(12) 0.0275(7) Uani 1 1 d . . . . .
C35 C 0.38838(11) 0.3240(3) 0.72405(12) 0.0374(8) Uani 1 1 d . . . . .
H35 H 0.400329 0.338408 0.690383 0.045 Uiso 1 1 calc R . . . .
C46 C 0.17692(12) 0.5415(3) 0.30758(13) 0.0412(8) Uani 1 1 d . . . . .
H46 H 0.186331 0.551414 0.274215 0.049 Uiso 1 1 calc R . . . .
C51 C 0.20705(12) 0.7769(3) 0.44047(15) 0.0513(10) Uani 1 1 d . . . . .
H51A H 0.225604 0.796013 0.413250 0.077 Uiso 1 1 calc GR . . . .
H51B H 0.219653 0.817773 0.473500 0.077 Uiso 1 1 calc GR . . . .
H51C H 0.172430 0.794289 0.426974 0.077 Uiso 1 1 calc GR . . . .
C65 C 0.07290(13) 0.0325(3) 0.48622(15) 0.0545(10) Uani 1 1 d . . . . .
H65A H 0.104744 -0.003676 0.495195 0.082 Uiso 1 1 calc GR . . . .
H65B H 0.060075 0.029162 0.447267 0.082 Uiso 1 1 calc GR . . . .
H65C H 0.050083 -0.003530 0.504791 0.082 Uiso 1 1 calc GR . . . .
C53 C 0.09328(12) 0.2548(3) 0.34351(15) 0.0510(10) Uani 1 1 d . . . . .
H53A H 0.094639 0.257414 0.305364 0.077 Uiso 1 1 calc GR . . . .
H53B H 0.067095 0.205776 0.348326 0.077 Uiso 1 1 calc GR . . . .
H53C H 0.124642 0.228830 0.364630 0.077 Uiso 1 1 calc GR . . . .
C52 C 0.08293(11) 0.3700(3) 0.36287(12) 0.0368(8) Uani 1 1 d . . . . .
H52 H 0.080486 0.364027 0.401414 0.044 Uiso 1 1 calc R . . . .
C62 C 0.22813(11) 0.3880(3) 0.67870(14) 0.0451(9) Uani 1 1 d . . . . .
H62A H 0.239605 0.330804 0.704966 0.068 Uiso 1 1 calc GR . . . .
H62B H 0.240557 0.457876 0.693860 0.068 Uiso 1 1 calc GR . . . .
H62C H 0.240071 0.374177 0.645842 0.068 Uiso 1 1 calc GR . . . .
C13 C 0.42917(12) 0.0768(3) 0.65662(14) 0.0479(9) Uani 1 1 d . . . . .
H13A H 0.434245 0.099218 0.694341 0.072 Uiso 1 1 calc GR . . . .
H13B H 0.460287 0.052259 0.649021 0.072 Uiso 1 1 calc GR . . . .
H13C H 0.405374 0.017656 0.649876 0.072 Uiso 1 1 calc GR . . . .
C63 C 0.15172(12) 0.4199(3) 0.71655(13) 0.0464(9) Uani 1 1 d . . . . .
H63A H 0.115873 0.418953 0.708062 0.070 Uiso 1 1 calc GR . . . .
H63B H 0.163290 0.492121 0.728856 0.070 Uiso 1 1 calc GR . . . .
H63C H 0.163934 0.367169 0.744992 0.070 Uiso 1 1 calc GR . . . .
C37 C 0.36435(13) 0.4301(3) 0.73932(15) 0.0566(10) Uani 1 1 d . . . . .
H37A H 0.337471 0.451290 0.709659 0.085 Uiso 1 1 calc GR . . . .
H37B H 0.388887 0.487789 0.746070 0.085 Uiso 1 1 calc GR . . . .
H37C H 0.351620 0.417874 0.771817 0.085 Uiso 1 1 calc GR . . . .
C54 C 0.03243(11) 0.4114(3) 0.33031(15) 0.0517(10) Uani 1 1 d . . . . .
H54A H 0.025351 0.482184 0.344075 0.078 Uiso 1 1 calc GR . . . .
H54B H 0.006737 0.360198 0.334231 0.078 Uiso 1 1 calc GR . . . .
H54C H 0.033559 0.417797 0.292212 0.078 Uiso 1 1 calc GR . . . .
C71 C 0.0095(2) 0.8926(4) 0.33589(17) 0.0714(18) Uani 0.800(8) 1 d . U P A 1
H71 H -0.005436 0.948288 0.352323 0.086 Uiso 0.800(8) 1 calc R . P A 1
C70 C -0.01738(9) 0.7984(6) 0.31638(19) 0.0546(15) Uani 0.800(8) 1 d G U P A 1
H70 H -0.050350 0.791117 0.319772 0.066 Uiso 0.800(8) 1 calc R . P A 1
C69 C 0.0050(2) 0.7152(3) 0.29181(18) 0.0575(15) Uani 0.800(8) 1 d G U P A 1
H69 H -0.013028 0.652211 0.278766 0.069 Uiso 0.800(8) 1 calc R . P A 1
C68 C 0.0542(2) 0.7262(4) 0.28675(17) 0.0636(16) Uani 0.800(8) 1 d G U P A 1
H68 H 0.069210 0.670476 0.270310 0.076 Uiso 0.800(8) 1 calc R . P A 1
C67 C 0.08116(10) 0.8203(6) 0.3063(2) 0.0747(17) Uani 0.800(8) 1 d G U P A 1
H67 H 0.114125 0.827646 0.302862 0.090 Uiso 0.800(8) 1 calc R . P A 1
C66 C 0.0588(2) 0.9035(4) 0.3308(2) 0.0855(19) Uani 0.800(8) 1 d G U P A 1
H66 H 0.076803 0.966553 0.343868 0.103 Uiso 0.800(8) 1 calc R . P A 1
C185 C 0.5401(6) 0.0227(15) 0.4946(10) 0.046(3) Uiso 0.193(5) 1 d . U P B -2
H185 H 0.570575 0.037943 0.485449 0.055 Uiso 0.193(5) 1 calc R . P B -2
C186 C 0.4979(9) 0.0832(12) 0.4709(7) 0.053(3) Uiso 0.193(5) 1 d G U P B -2
H186 H 0.500152 0.138865 0.445887 0.063 Uiso 0.193(5) 1 calc R . P B -2
C187 C 0.4524(6) 0.0604(17) 0.4845(7) 0.053(3) Uiso 0.193(5) 1 d G U P B -2
H187 H 0.424183 0.100818 0.468656 0.063 Uiso 0.193(5) 1 calc R . P B -2
C188 C 0.4491(6) -0.0229(17) 0.5219(8) 0.049(3) Uiso 0.193(5) 1 d G U P B -2
H188 H 0.418637 -0.038152 0.530988 0.059 Uiso 0.193(5) 1 calc R . P B -2
C189 C 0.4913(10) -0.0834(12) 0.5456(6) 0.051(3) Uiso 0.193(5) 1 d G U P B -2
H189 H 0.489060 -0.139075 0.570551 0.061 Uiso 0.193(5) 1 calc R . P B -2
C190 C 0.5368(6) -0.0606(14) 0.5319(9) 0.050(3) Uiso 0.193(5) 1 d G U P B -2
H190 H 0.565029 -0.101029 0.547782 0.060 Uiso 0.193(5) 1 calc R . P B -2
C75 C 0.1822(4) 0.7282(5) 0.69964(13) 0.087(2) Uani 0.749(11) 1 d . U P C 1
H75 H 0.190619 0.724821 0.737784 0.104 Uiso 0.749(11) 1 calc R . P C 1
C74 C 0.2178(2) 0.7046(5) 0.6691(4) 0.090(2) Uani 0.749(11) 1 d G U P C 1
H74 H 0.250042 0.685430 0.686875 0.108 Uiso 0.749(11) 1 calc R . P C 1
C73 C 0.2051(2) 0.7096(6) 0.6121(4) 0.089(2) Uani 0.749(11) 1 d G U P C 1
H73 H 0.228928 0.693816 0.591719 0.106 Uiso 0.749(11) 1 calc R . P C 1
C78 C 0.1569(3) 0.7382(6) 0.58562(13) 0.079(2) Uani 0.749(11) 1 d G U P C 1
H78 H 0.148392 0.741593 0.547473 0.095 Uiso 0.749(11) 1 calc R . P C 1
C77 C 0.12125(15) 0.7618(5) 0.6161(4) 0.0857(19) Uani 0.749(11) 1 d G U P C 1
H77 H 0.088969 0.780984 0.598381 0.103 Uiso 0.749(11) 1 calc R . P C 1
C76 C 0.1339(3) 0.7568(6) 0.6731(4) 0.095(2) Uani 0.749(11) 1 d G U P C 1
H76 H 0.110082 0.772599 0.693536 0.114 Uiso 0.749(11) 1 calc R . P C 1
C36 C 0.43374(13) 0.2949(3) 0.76932(15) 0.0709(13) Uani 1 1 d . . . . .
H36A H 0.423282 0.283812 0.803284 0.106 Uiso 1 1 calc GR . . . .
H36B H 0.457540 0.353963 0.773505 0.106 Uiso 1 1 calc GR . . . .
H36C H 0.448840 0.228555 0.759550 0.106 Uiso 1 1 calc GR . . . .
C20 C 0.40186(11) 0.5681(2) 0.62545(12) 0.0329(7) Uani 1 1 d . . . . .
H20 H 0.384616 0.499673 0.630978 0.040 Uiso 0.694(13) 1 calc R . P D 1
H20A H 0.402321 0.489658 0.634872 0.040 Uiso 0.306(13) 1 calc R . P D 2
C21 C 0.3766(4) 0.6602(6) 0.6494(3) 0.056(2) Uani 0.694(13) 1 d . U P D 1
H21A H 0.393646 0.728268 0.646413 0.084 Uiso 0.694(13) 1 calc GR . P D 1
H21B H 0.377368 0.645028 0.687370 0.084 Uiso 0.694(13) 1 calc GR . P D 1
H21C H 0.342493 0.666166 0.629679 0.084 Uiso 0.694(13) 1 calc GR . P D 1
C22 C 0.4567(2) 0.5566(9) 0.6573(2) 0.058(2) Uani 0.694(13) 1 d . U P D 1
H22A H 0.471361 0.492485 0.644609 0.087 Uiso 0.694(13) 1 calc GR . P D 1
H22B H 0.457523 0.549229 0.695844 0.087 Uiso 0.694(13) 1 calc GR . P D 1
H22C H 0.475194 0.620871 0.651252 0.087 Uiso 0.694(13) 1 calc GR . P D 1
C82 C 0.3541(2) 0.6625(5) 0.2797(3) 0.074(2) Uani 0.589(8) 1 d . U P E 1
H82 H 0.332196 0.610321 0.260648 0.089 Uiso 0.589(8) 1 calc R . P E 1
C81 C 0.4050(3) 0.6541(5) 0.2816(3) 0.086(2) Uani 0.589(8) 1 d G U P E 1
H81 H 0.417138 0.596341 0.263724 0.103 Uiso 0.589(8) 1 calc R . P E 1
C80 C 0.43769(16) 0.7321(6) 0.3101(3) 0.080(3) Uani 0.589(8) 1 d G U P E 1
H80 H 0.471743 0.726498 0.311372 0.095 Uiso 0.589(8) 1 calc R . P E 1
C79 C 0.41952(19) 0.8185(5) 0.3368(3) 0.087(3) Uani 0.589(8) 1 d G U P E 1
H79 H 0.441406 0.870636 0.355946 0.104 Uiso 0.589(8) 1 calc R . P E 1
C84 C 0.3686(2) 0.8268(4) 0.3350(3) 0.064(2) Uani 0.589(8) 1 d G U P E 1
H84 H 0.356464 0.884618 0.352871 0.077 Uiso 0.589(8) 1 calc R . P E 1
C83 C 0.33591(15) 0.7489(6) 0.3065(3) 0.070(2) Uani 0.589(8) 1 d G U P E 1
H83 H 0.301859 0.754461 0.305222 0.084 Uiso 0.589(8) 1 calc R . P E 1
C122 C 0.4489(6) 0.6229(17) 0.6590(6) 0.063(4) Uiso 0.306(13) 1 d . U P D 2
H12A H 0.477553 0.598103 0.646027 0.094 Uiso 0.306(13) 1 calc GR . P D 2
H12B H 0.452715 0.603606 0.697038 0.094 Uiso 0.306(13) 1 calc GR . P D 2
H12C H 0.445996 0.701519 0.655059 0.094 Uiso 0.306(13) 1 calc GR . P D 2
C121 C 0.3531(6) 0.6236(14) 0.6393(6) 0.055(4) Uiso 0.306(13) 1 d . U P D 2
H12D H 0.350080 0.697867 0.625778 0.082 Uiso 0.306(13) 1 calc GR . P D 2
H12E H 0.355934 0.623980 0.678365 0.082 Uiso 0.306(13) 1 calc GR . P D 2
H12F H 0.324159 0.582130 0.622125 0.082 Uiso 0.306(13) 1 calc GR . P D 2
C176 C 0.1187(6) 0.7687(17) 0.6482(14) 0.097(4) Uiso 0.251(11) 1 d . U P C 2
H176 H 0.087445 0.792186 0.652474 0.117 Uiso 0.251(11) 1 calc R . P C 2
C175 C 0.1552(12) 0.7402(18) 0.6939(7) 0.087(4) Uiso 0.251(11) 1 d G U P C 2
H175 H 0.148396 0.744660 0.728838 0.105 Uiso 0.251(11) 1 calc R . P C 2
C174 C 0.2018(9) 0.7051(18) 0.6875(8) 0.088(4) Uiso 0.251(11) 1 d G U P C 2
H174 H 0.226263 0.686024 0.718089 0.105 Uiso 0.251(11) 1 calc R . P C 2
C173 C 0.2120(6) 0.6984(19) 0.6353(13) 0.092(4) Uiso 0.251(11) 1 d G U P C 2
H173 H 0.243180 0.674914 0.630975 0.111 Uiso 0.251(11) 1 calc R . P C 2
C178 C 0.1754(12) 0.7269(19) 0.5895(6) 0.079(4) Uiso 0.251(11) 1 d G U P C 2
H178 H 0.182230 0.722440 0.554610 0.095 Uiso 0.251(11) 1 calc R . P C 2
C177 C 0.1288(9) 0.7620(17) 0.5960(9) 0.080(4) Uiso 0.251(11) 1 d G U P C 2
H177 H 0.104363 0.781076 0.565358 0.096 Uiso 0.251(11) 1 calc R . P C 2
C167 C 0.0772(7) 0.876(2) 0.3141(10) 0.076(4) Uiso 0.200(8) 1 d . U P A 2
H167 H 0.105717 0.918966 0.317186 0.091 Uiso 0.200(8) 1 calc R . P A 2
C166 C 0.0350(11) 0.9189(10) 0.3288(9) 0.085(4) Uiso 0.200(8) 1 d G U P A 2
H166 H 0.035164 0.990880 0.341644 0.103 Uiso 0.200(8) 1 calc R . P A 2
C171 C -0.0076(7) 0.854(2) 0.3242(9) 0.055(4) Uiso 0.200(8) 1 d G U P A 2
H171 H -0.035921 0.883218 0.334019 0.066 Uiso 0.200(8) 1 calc R . P A 2
C170 C -0.0080(7) 0.747(2) 0.3050(9) 0.054(4) Uiso 0.200(8) 1 d G U P A 2
H170 H -0.036454 0.703641 0.301936 0.065 Uiso 0.200(8) 1 calc R . P A 2
C169 C 0.0343(12) 0.7037(9) 0.2903(8) 0.067(4) Uiso 0.200(8) 1 d G U P A 2
H169 H 0.034099 0.631724 0.277477 0.080 Uiso 0.200(8) 1 calc R . P A 2
C168 C 0.0769(7) 0.768(2) 0.2949(9) 0.060(4) Uiso 0.200(8) 1 d G U P A 2
H168 H 0.105185 0.739385 0.285102 0.072 Uiso 0.200(8) 1 calc R . P A 2
C184 C 0.3577(3) 0.7816(9) 0.3158(5) 0.078(3) Uiso 0.411(8) 1 d . U P E 2
H184 H 0.335024 0.826958 0.328035 0.094 Uiso 0.411(8) 1 calc R . P E 2
C183 C 0.3415(2) 0.6846(10) 0.2879(4) 0.074(3) Uiso 0.411(8) 1 d G U P E 2
H183 H 0.307917 0.665092 0.281550 0.089 Uiso 0.411(8) 1 calc R . P E 2
C182 C 0.3754(3) 0.6168(7) 0.2696(4) 0.063(3) Uiso 0.411(8) 1 d G U P E 2
H182 H 0.364510 0.551930 0.250974 0.075 Uiso 0.411(8) 1 calc R . P E 2
C181 C 0.4255(3) 0.6460(8) 0.2791(5) 0.077(3) Uiso 0.411(8) 1 d G U P E 2
H181 H 0.448209 0.600633 0.266882 0.093 Uiso 0.411(8) 1 calc R . P E 2
C180 C 0.4418(2) 0.7430(9) 0.3070(6) 0.090(4) Uiso 0.411(8) 1 d G U P E 2
H180 H 0.475317 0.762499 0.313366 0.108 Uiso 0.411(8) 1 calc R . P E 2
C179 C 0.4079(4) 0.8108(8) 0.3253(5) 0.068(3) Uiso 0.411(8) 1 d G U P E 2
H179 H 0.418726 0.875662 0.343944 0.082 Uiso 0.411(8) 1 calc R . P E 2
C85 C 0.5269(5) 0.0550(11) 0.4760(4) 0.041(3) Uiso 0.307(5) 1 d . U P B -1
H85 H 0.547413 0.088811 0.455600 0.049 Uiso 0.307(5) 1 calc R . P B -1
C86 C 0.4757(5) 0.0742(9) 0.4632(4) 0.053(3) Uiso 0.307(5) 1 d G U P B -1
H86 H 0.462013 0.120899 0.434302 0.063 Uiso 0.307(5) 1 calc R . P B -1
C87 C 0.4451(3) 0.0236(12) 0.4936(6) 0.053(3) Uiso 0.307(5) 1 d G U P B -1
H87 H 0.410847 0.036512 0.485083 0.064 Uiso 0.307(5) 1 calc R . P B -1
C88 C 0.4656(5) -0.0461(11) 0.5368(5) 0.056(3) Uiso 0.307(5) 1 d G U P B -1
H88 H 0.445081 -0.079964 0.557163 0.067 Uiso 0.307(5) 1 calc R . P B -1
C89 C 0.5168(6) -0.0654(10) 0.5496(4) 0.055(3) Uiso 0.307(5) 1 d G U P B -1
H89 H 0.530481 -0.112054 0.578463 0.066 Uiso 0.307(5) 1 calc R . P B -1
C90 C 0.5474(3) -0.0148(13) 0.5191(5) 0.047(3) Uiso 0.307(5) 1 d G U P B -1
H90 H 0.581647 -0.027668 0.527682 0.057 Uiso 0.307(5) 1 calc R . P B -1

loop_
_atom_site_aniso_label
_atom_site_aniso_U_11
_atom_site_aniso_U_22
_atom_site_aniso_U_33
_atom_site_aniso_U_23
_atom_site_aniso_U_13
_atom_site_aniso_U_12
Cr1 0.0249(3) 0.0253(3) 0.0225(3) -0.0041(2) 0.0028(2) 0.0005(2)
Al1 0.0176(4) 0.0235(5) 0.0176(5) 0.0003(4) 0.0027(3) 0.0000(4)
Al2 0.0164(4) 0.0230(4) 0.0204(5) 0.0004(4) 0.0020(3) 0.0000(4)
O3 0.0172(9) 0.0283(11) 0.0216(11) -0.0043(9) 0.0014(8) 0.0007(8)
O1 0.0166(10) 0.0273(10) 0.0211(11) -0.0016(9) 0.0027(8) 0.0006(8)
O2 0.0127(9) 0.0279(11) 0.0240(11) -0.0040(9) -0.0015(8) 0.0006(8)
O4 0.0331(13) 0.0592(16) 0.0481(15) 0.0079(12) 0.0185(11) 0.0034(12)
C1 0.0205(14) 0.0193(14) 0.0194(15) 0.0046(12) 0.0032(12) -0.0028(12)
N3 0.0166(11) 0.0197(12) 0.0203(13) -0.0009(10) 0.0027(10) -0.0024(10)
C5 0.0295(17) 0.0272(17) 0.0302(18) -0.0091(15) 0.0069(14) -0.0062(14)
N4 0.0137(11) 0.0228(12) 0.0224(13) 0.0015(10) 0.0024(9) -0.0002(10)
C3 0.0194(14) 0.0251(15) 0.0167(15) 0.0027(13) 0.0014(12) -0.0013(12)
O6 0.0306(13) 0.0388(14) 0.0751(18) -0.0057(12) 0.0117(12) -0.0054(11)
N1 0.0176(12) 0.0262(13) 0.0213(13) -0.0012(10) 0.0028(10) -0.0012(10)
C55 0.0169(14) 0.0276(16) 0.0309(18) 0.0071(14) 0.0097(13) 0.0024(13)
C24 0.046(2) 0.0386(19) 0.0302(19) -0.0050(15) 0.0018(15) -0.0078(16)
O7 0.0455(14) 0.0471(15) 0.0463(15) 0.0160(12) 0.0047(11) 0.0064(12)
C23 0.0347(17) 0.0302(17) 0.0245(17) -0.0022(14) 0.0089(13) -0.0076(14)
C18 0.0252(16) 0.0336(18) 0.0281(17) 0.0045(15) 0.0088(13) -0.0033(14)
C27 0.0253(15) 0.0258(16) 0.0239(16) 0.0053(13) 0.0052(12) 0.0047(13)
O5 0.0447(14) 0.0398(14) 0.0459(15) 0.0099(11) 0.0076(11) 0.0121(11)
N2 0.0212(12) 0.0267(13) 0.0198(13) 0.0007(11) 0.0044(10) 0.0009(10)
C28 0.0276(16) 0.0310(17) 0.0312(19) 0.0039(15) 0.0056(14) -0.0023(14)
C59 0.0398(19) 0.0309(18) 0.052(2) 0.0010(17) 0.0196(17) -0.0061(15)
C14 0.0142(14) 0.0244(15) 0.0263(17) 0.0008(13) 0.0044(12) -0.0010(12)
O8 0.0843(19) 0.0530(16) 0.0422(16) -0.0254(13) -0.0058(14) 0.0096(14)
C2 0.0174(14) 0.0216(15) 0.0212(16) 0.0037(13) 0.0030(12) -0.0030(12)
C15 0.0246(15) 0.0269(16) 0.0301(18) -0.0029(14) 0.0084(13) -0.0042(13)
C39 0.0171(14) 0.0244(15) 0.0229(16) -0.0027(13) 0.0007(12) -0.0012(13)
C45 0.0400(19) 0.0331(18) 0.044(2) 0.0070(17) 0.0199(16) -0.0017(15)
C26 0.0238(15) 0.0235(16) 0.0235(16) 0.0048(13) 0.0040(12) 0.0039(13)
C19 0.0163(14) 0.0311(17) 0.0278(17) -0.0014(14) 0.0064(12) -0.0021(13)
C7 0.0269(17) 0.0334(18) 0.0258(18) -0.0041(15) 0.0036(14) -0.0035(14)
C41 0.0190(14) 0.0327(17) 0.0203(16) -0.0017(13) 0.0037(12) -0.0040(13)
C44 0.0241(15) 0.0239(15) 0.0288(17) 0.0027(14) 0.0073(13) 0.0041(13)
C4 0.0355(18) 0.0270(16) 0.0243(17) -0.0015(13) 0.0012(14) 0.0058(15)
C10 0.0202(15) 0.0334(17) 0.0252(17) -0.0011(14) 0.0039(12) -0.0008(14)
C29 0.0358(17) 0.042(2) 0.0266(18) 0.0083(15) 0.0120(14) -0.0004(16)
C34 0.043(2) 0.044(2) 0.036(2) 0.0006(16) 0.0047(15) -0.0093(16)
C64 0.0307(17) 0.044(2) 0.037(2) -0.0057(16) 0.0076(14) -0.0197(16)
C40 0.0197(14) 0.0270(16) 0.0276(17) -0.0025(14) 0.0068(13) 0.0072(13)
C16 0.0351(18) 0.0269(17) 0.037(2) -0.0051(15) 0.0086(15) -0.0043(14)
C43 0.0234(15) 0.0226(15) 0.0221(16) 0.0024(13) 0.0058(12) 0.0056(13)
C60 0.0237(16) 0.0347(18) 0.0325(18) 0.0022(15) 0.0115(13) -0.0025(14)
C31 0.0313(16) 0.0336(17) 0.0192(16) 0.0039(14) 0.0037(13) 0.0012(14)
C6 0.0296(17) 0.0267(17) 0.0357(19) -0.0064(14) 0.0016(14) 0.0032(15)
C47 0.051(2) 0.041(2) 0.0231(18) 0.0008(15) 0.0057(15) 0.0063(17)
C17 0.0317(17) 0.0273(17) 0.042(2) 0.0048(16) 0.0083(15) -0.0029(14)
C49 0.0285(16) 0.0277(17) 0.043(2) -0.0007(15) 0.0082(14) -0.0060(14)
C32 0.0381(18) 0.0307(17) 0.0257(18) 0.0007(14) 0.0093(14) -0.0044(14)
C58 0.049(2) 0.038(2) 0.043(2) 0.0203(17) 0.0203(17) 0.0061(17)
C48 0.0320(16) 0.0290(16) 0.0202(16) 0.0012(14) 0.0043(13) 0.0038(14)
C50 0.0330(19) 0.050(2) 0.063(3) -0.0014(19) 0.0032(17) -0.0018(17)
C8 0.0405(19) 0.0359(19) 0.036(2) -0.0032(17) -0.0007(16) 0.0061(16)
C61 0.0296(16) 0.0382(19) 0.0251(17) 0.0043(14) 0.0011(13) 0.0049(14)
C9 0.0224(16) 0.049(2) 0.054(2) 0.0067(18) 0.0135(15) -0.0006(15)
C38 0.0268(16) 0.0311(17) 0.0337(18) 0.0054(14) 0.0070(13) 0.0054(14)
C33 0.062(2) 0.0287(18) 0.046(2) -0.0043(16) 0.0163(18) 0.0009(17)
C11 0.0195(15) 0.0355(18) 0.0385(19) 0.0021(15) 0.0062(13) 0.0063(14)
C57 0.0424(19) 0.044(2) 0.0281(19) 0.0086(16) 0.0126(15) 0.0039(16)
C25 0.053(2) 0.047(2) 0.043(2) -0.0112(17) 0.0244(17) -0.0081(17)
C30 0.0382(18) 0.0389(19) 0.0234(17) 0.0001(15) 0.0056(14) -0.0011(16)
C12 0.0265(16) 0.0303(17) 0.0297(18) 0.0009(14) 0.0021(13) 0.0026(14)
C7BA 0.036(2) 0.063(3) 0.056(3) -0.009(2) -0.0070(17) -0.0096(18)
C42 0.0243(16) 0.051(2) 0.0343(19) 0.0065(16) 0.0104(14) 0.0052(15)
C56 0.0229(15) 0.0377(18) 0.0237(17) 0.0038(15) 0.0090(13) 0.0004(14)
C35 0.0461(19) 0.044(2) 0.0217(17) -0.0014(15) 0.0063(15) -0.0129(17)
C46 0.054(2) 0.047(2) 0.029(2) 0.0078(17) 0.0223(16) 0.0054(18)
C51 0.045(2) 0.0334(19) 0.073(3) -0.0047(19) 0.0070(19) -0.0078(17)
C65 0.055(2) 0.055(2) 0.058(3) -0.019(2) 0.0190(19) -0.0228(19)
C53 0.040(2) 0.037(2) 0.065(3) -0.0015(18) -0.0138(18) -0.0014(17)
C52 0.0380(18) 0.045(2) 0.0247(18) -0.0079(15) 0.0014(14) -0.0088(16)
C62 0.0333(18) 0.055(2) 0.046(2) -0.0032(18) 0.0057(16) -0.0046(17)
C13 0.0404(19) 0.050(2) 0.053(2) 0.0209(18) 0.0103(17) 0.0151(17)
C63 0.046(2) 0.062(2) 0.030(2) -0.0046(17) 0.0061(16) 0.0009(18)
C37 0.073(3) 0.047(2) 0.054(2) -0.0093(19) 0.021(2) -0.018(2)
C54 0.0339(19) 0.054(2) 0.064(3) -0.018(2) 0.0037(17) -0.0008(17)
C71 0.056(3) 0.105(4) 0.054(3) -0.025(3) 0.014(3) -0.015(3)
C70 0.055(3) 0.062(4) 0.047(3) 0.012(3) 0.011(2) 0.008(3)
C69 0.052(3) 0.072(3) 0.050(3) 0.025(3) 0.013(2) 0.023(3)
C68 0.059(4) 0.081(4) 0.057(3) 0.028(3) 0.027(3) 0.011(3)
C67 0.060(3) 0.093(5) 0.070(4) 0.004(3) 0.011(3) 0.006(3)
C66 0.057(3) 0.129(4) 0.068(4) -0.033(3) 0.010(3) -0.016(3)
C75 0.117(5) 0.075(4) 0.074(4) 0.007(3) 0.033(4) 0.018(4)
C74 0.110(4) 0.081(4) 0.082(5) 0.004(4) 0.028(4) -0.027(4)
C73 0.090(4) 0.103(4) 0.072(4) -0.010(4) 0.015(4) -0.041(4)
C78 0.078(5) 0.096(4) 0.068(4) -0.028(3) 0.028(3) -0.032(4)
C77 0.113(4) 0.068(4) 0.076(4) -0.019(3) 0.021(4) -0.004(3)
C76 0.131(5) 0.092(4) 0.064(4) 0.007(4) 0.027(4) 0.036(4)
C36 0.057(2) 0.083(3) 0.061(3) 0.011(2) -0.015(2) -0.029(2)
C20 0.0405(18) 0.0286(17) 0.0295(18) -0.0061(14) 0.0073(14) -0.0042(15)
C21 0.083(5) 0.049(4) 0.043(3) 0.000(3) 0.032(3) 0.011(3)
C22 0.049(3) 0.088(6) 0.031(3) -0.002(3) -0.002(2) -0.005(3)
C82 0.082(5) 0.065(4) 0.067(4) -0.006(4) -0.003(4) -0.017(5)
C81 0.104(5) 0.092(5) 0.061(4) 0.013(4) 0.016(4) 0.015(5)
C80 0.065(5) 0.103(6) 0.062(5) 0.022(4) -0.006(4) -0.019(4)
C79 0.070(5) 0.077(5) 0.091(6) 0.031(4) -0.031(5) -0.008(4)
C84 0.063(4) 0.045(4) 0.073(5) 0.016(4) -0.009(4) 0.000(3)
C83 0.057(4) 0.061(5) 0.084(5) 0.009(4) -0.005(4) -0.011(4)

loop_
_atom_type_symbol
_atom_type_description
_atom_type_scat_dispersion_real
_atom_type_scat_dispersion_imag
_atom_type_scat_source
C C 0.0033 0.0016 'International Tables Vol C Tables 4.2.6.8 and 6.1.1.4'
H H 0.0000 0.0000 'International Tables Vol C Tables 4.2.6.8 and 6.1.1.4'
Al Al 0.0645 0.0514 'International Tables Vol C Tables 4.2.6.8 and 6.1.1.4'
Cr Cr 0.3209 0.6236 'International Tables Vol C Tables 4.2.6.8 and 6.1.1.4'
N N 0.0061 0.0033 'International Tables Vol C Tables 4.2.6.8 and 6.1.1.4'
O O 0.0106 0.0060 'International Tables Vol C Tables 4.2.6.8 and 6.1.1.4'

loop_
_exptl_crystal_face_index_h
_exptl_crystal_face_index_k
_exptl_crystal_face_index_l
_exptl_crystal_face_perp_dist
10 1 -35 0.2302
-10 0 35 0.2501
8 -17 2 0.0521
-9 17 2 0.1848
37 2 1 0.0264
-37 -1 -1 0.0100
5 -17 -6 0.0763
-2 17 6 0.1961

loop_
_geom_angle_atom_site_label_1
_geom_angle_atom_site_label_2
_geom_angle_atom_site_label_3
_geom_angle
_geom_angle_site_symmetry_1
_geom_angle_site_symmetry_3
_geom_angle_publ_flag
C5 Cr1 C1 87.79(11) . . ?
C5 Cr1 C7 173.12(12) . . ?
C5 Cr1 C4 84.28(12) . . ?
C5 Cr1 C6 94.60(12) . . ?
C7 Cr1 C1 88.83(11) . . ?
C7 Cr1 C6 91.43(12) . . ?
C4 Cr1 C1 91.51(11) . . ?
C4 Cr1 C7 89.82(12) . . ?
C4 Cr1 C6 177.58(12) . . ?
C6 Cr1 C1 90.59(11) . . ?
C8 Cr1 C1 177.53(13) . . ?
C8 Cr1 C5 91.14(13) . . ?
C8 Cr1 C7 92.46(13) . . ?
C8 Cr1 C4 90.60(13) . . ?
C8 Cr1 C6 87.27(13) . . ?
O3 Al1 O1 103.81(9) . . ?
O3 Al1 N1 116.74(10) . . ?
O3 Al1 N2 118.51(10) . . ?
O1 Al1 N1 108.81(9) . . ?
O1 Al1 N2 109.56(10) . . ?
N2 Al1 N1 99.24(10) . . ?
O2 Al2 N3 112.09(10) . . ?
O2 Al2 N4 122.87(10) . . ?
O2 Al2 C3 73.86(10) . . ?
O2 Al2 C2 37.55(8) . . ?
N3 Al2 N4 97.24(10) . . ?
N3 Al2 C3 127.02(11) . . ?
N3 Al2 C2 126.66(10) . . ?
N4 Al2 C3 124.42(11) . . ?
N4 Al2 C2 135.13(10) . . ?
C3 Al2 C2 36.35(10) . . ?
C3 O3 Al1 117.73(16) . . ?
C1 O1 Al1 129.43(16) . . ?
C2 O2 Al2 92.33(14) . . ?
O1 C1 Cr1 119.43(17) . . ?
O1 C1 C2 112.1(2) . . ?
C2 C1 Cr1 128.46(18) . . ?
C39 N3 Al2 124.50(19) . . ?
C39 N3 C43 117.5(2) . . ?
C43 N3 Al2 117.94(16) . . ?
O5 C5 Cr1 174.0(3) . . ?
C55 N4 Al2 118.69(16) . . ?
C41 N4 Al2 122.72(18) . . ?
C41 N4 C55 118.4(2) . . ?
O3 C3 Al2 149.5(2) . . ?
O3 C3 C2 125.3(2) . . ?
C2 C3 Al2 85.15(16) . . ?
C14 N1 Al1 124.13(16) . . ?
C10 N1 Al1 116.71(18) . . ?
C10 N1 C14 118.5(2) . . ?
C60 C55 N4 117.8(2) . . ?
C56 C55 N4 119.7(2) . . ?
C56 C55 C60 122.4(3) . . ?
H24A C24 H24B 109.5 . . ?
H24A C24 H24C 109.5 . . ?
H24B C24 H24C 109.5 . . ?
C23 C24 H24A 109.5 . . ?
C23 C24 H24B 109.5 . . ?
C23 C24 H24C 109.5 . . ?
C24 C23 H23 108.2 . . ?
C19 C23 C24 109.3(2) . . ?
C19 C23 H23 108.2 . . ?
C19 C23 C25 111.8(2) . . ?
C25 C23 C24 110.9(2) . . ?
C25 C23 H23 108.2 . . ?
C19 C18 H18 119.1 . . ?
C17 C18 H18 119.1 . . ?
C17 C18 C19 121.9(3) . . ?
C28 C27 C32 118.8(3) . . ?
C26 C27 C28 117.3(3) . . ?
C26 C27 C32 123.9(3) . . ?
C26 N2 Al1 125.26(16) . . ?
C12 N2 Al1 116.61(19) . . ?
C12 N2 C26 118.1(2) . . ?
C27 C28 H28 119.1 . . ?
C29 C28 C27 121.8(3) . . ?
C29 C28 H28 119.1 . . ?
C60 C59 H59 119.4 . . ?
C58 C59 H59 119.4 . . ?
C58 C59 C60 121.3(3) . . ?
C15 C14 N1 119.1(2) . . ?
C15 C14 C19 121.0(3) . . ?
C19 C14 N1 119.9(2) . . ?
O2 C2 Al2 50.12(11) . . ?
O2 C2 C1 121.2(2) . . ?
C1 C2 Al2 170.2(2) . . ?
C3 C2 Al2 58.51(14) . . ?
C3 C2 O2 108.6(2) . . ?
C3 C2 C1 130.2(2) . . ?
C14 C15 C20 122.2(3) . . ?
C16 C15 C14 118.2(3) . . ?
C16 C15 C20 119.6(3) . . ?
N3 C39 C40 122.0(2) . . ?
N3 C39 C38 120.0(2) . . ?
C40 C39 C38 118.0(2) . . ?
C44 C45 H45 119.5 . . ?
C46 C45 H45 119.5 . . ?
C46 C45 C44 121.0(3) . . ?
C27 C26 N2 119.8(2) . . ?
C27 C26 C31 121.8(3) . . ?
C31 C26 N2 118.4(2) . . ?
C18 C19 C23 119.0(3) . . ?
C18 C19 C14 117.8(3) . . ?
C14 C19 C23 123.1(3) . . ?
O7 C7 Cr1 176.4(3) . . ?
N4 C41 C40 123.7(2) . . ?
N4 C41 C42 120.6(2) . . ?
C40 C41 C42 115.7(2) . . ?
C45 C44 C43 117.7(3) . . ?
C45 C44 C49 120.4(3) . . ?
C43 C44 C49 121.8(3) . . ?
O4 C4 Cr1 176.5(3) . . ?
N1 C10 C9 120.9(3) . . ?
N1 C10 C11 122.1(2) . . ?
C11 C10 C9 116.9(2) . . ?
C28 C29 H29 120.2 . . ?
C28 C29 C30 119.7(3) . . ?
C30 C29 H29 120.2 . . ?
H34A C34 H34B 109.5 . . ?
H34A C34 H34C 109.5 . . ?
H34B C34 H34C 109.5 . . ?
C32 C34 H34A 109.5 . . ?
C32 C34 H34B 109.5 . . ?
C32 C34 H34C 109.5 . . ?
C60 C64 H64 107.2 . . ?
C60 C64 C7BA 112.2(3) . . ?
C60 C64 C65 113.6(3) . . ?
C7BA C64 H64 107.2 . . ?
C65 C64 H64 107.2 . . ?
C65 C64 C7BA 108.9(2) . . ?
C39 C40 C41 127.7(3) . . ?
C39 C40 H40 116.1 . . ?
C41 C40 H40 116.1 . . ?
C15 C16 H16 119.2 . . ?
C17 C16 C15 121.6(3) . . ?
C17 C16 H16 119.2 . . ?
C44 C43 N3 119.9(2) . . ?
C44 C43 C48 122.1(3) . . ?
C48 C43 N3 117.9(2) . . ?
C55 C60 C64 122.6(3) . . ?
C59 C60 C55 117.1(3) . . ?
C59 C60 C64 120.3(3) . . ?
C26 C31 C35 123.1(3) . . ?
C30 C31 C26 117.9(3) . . ?
C30 C31 C35 119.0(3) . . ?
O6 C6 Cr1 173.2(3) . . ?
C48 C47 H47 119.3 . . ?
C46 C47 H47 119.3 . . ?
C46 C47 C48 121.4(3) . . ?
C18 C17 C16 119.4(3) . . ?
C18 C17 H17 120.3 . . ?
C16 C17 H17 120.3 . . ?
C44 C49 H49 107.7 . . ?
C44 C49 C50 112.0(3) . . ?
C44 C49 C51 111.6(3) . . ?
C50 C49 H49 107.7 . . ?
C51 C49 H49 107.7 . . ?
C51 C49 C50 110.0(2) . . ?
C27 C32 C34 111.8(2) . . ?
C27 C32 H32 108.2 . . ?
C27 C32 C33 110.2(2) . . ?
C34 C32 H32 108.2 . . ?
C33 C32 C34 110.1(3) . . ?
C33 C32 H32 108.2 . . ?
C59 C58 H58 119.8 . . ?
C57 C58 C59 120.4(3) . . ?
C57 C58 H58 119.8 . . ?
C43 C48 C52 122.5(3) . . ?
C47 C48 C43 117.4(3) . . ?
C47 C48 C52 120.1(3) . . ?
C49 C50 H50A 109.5 . . ?
C49 C50 H50B 109.5 . . ?
C49 C50 H50C 109.5 . . ?
H50A C50 H50B 109.5 . . ?
H50A C50 H50C 109.5 . . ?
H50B C50 H50C 109.5 . . ?
O8 C8 Cr1 178.5(3) . . ?
C56 C61 H61 108.0 . . ?
C56 C61 C62 111.0(2) . . ?
C56 C61 C63 112.1(2) . . ?
C62 C61 H61 108.0 . . ?
C62 C61 C63 109.7(2) . . ?
C63 C61 H61 108.0 . . ?
C10 C9 H9A 109.5 . . ?
C10 C9 H9B 109.5 . . ?
C10 C9 H9C 109.5 . . ?
H9A C9 H9B 109.5 . . ?
H9A C9 H9C 109.5 . . ?
H9B C9 H9C 109.5 . . ?
C39 C38 H38A 109.5 . . ?
C39 C38 H38B 109.5 . . ?
C39 C38 H38C 109.5 . . ?
H38A C38 H38B 109.5 . . ?
H38A C38 H38C 109.5 . . ?
H38B C38 H38C 109.5 . . ?
C32 C33 H33A 109.5 . . ?
C32 C33 H33B 109.5 . . ?
C32 C33 H33C 109.5 . . ?
H33A C33 H33B 109.5 . . ?
H33A C33 H33C 109.5 . . ?
H33B C33 H33C 109.5 . . ?
C10 C11 H11 115.7 . . ?
C12 C11 C10 128.7(3) . . ?
C12 C11 H11 115.7 . . ?
C58 C57 H57 119.4 . . ?
C58 C57 C56 121.2(3) . . ?
C56 C57 H57 119.4 . . ?
C23 C25 H25A 109.5 . . ?
C23 C25 H25B 109.5 . . ?
C23 C25 H25C 109.5 . . ?
H25A C25 H25B 109.5 . . ?
H25A C25 H25C 109.5 . . ?
H25B C25 H25C 109.5 . . ?
C29 C30 C31 121.5(3) . . ?
C29 C30 H30 119.2 . . ?
C31 C30 H30 119.2 . . ?
N2 C12 C11 121.9(3) . . ?
N2 C12 C13 120.3(3) . . ?
C11 C12 C13 117.7(3) . . ?
C64 C7BA H7BA 109.5 . . ?
C64 C7BA H7BB 109.5 . . ?
C64 C7BA H7BC 109.5 . . ?
H7BA C7BA H7BB 109.5 . . ?
H7BA C7BA H7BC 109.5 . . ?
H7BB C7BA H7BC 109.5 . . ?
C41 C42 H42A 109.5 . . ?
C41 C42 H42B 109.5 . . ?
C41 C42 H42C 109.5 . . ?
H42A C42 H42B 109.5 . . ?
H42A C42 H42C 109.5 . . ?
H42B C42 H42C 109.5 . . ?
C55 C56 C61 123.8(3) . . ?
C57 C56 C55 117.7(3) . . ?
C57 C56 C61 118.5(3) . . ?
C31 C35 H35 107.7 . . ?
C31 C35 C37 110.9(3) . . ?
C31 C35 C36 112.9(3) . . ?
C37 C35 H35 107.7 . . ?
C36 C35 H35 107.7 . . ?
C36 C35 C37 109.6(3) . . ?
C45 C46 C47 120.4(3) . . ?
C45 C46 H46 119.8 . . ?
C47 C46 H46 119.8 . . ?
C49 C51 H51A 109.5 . . ?
C49 C51 H51B 109.5 . . ?
C49 C51 H51C 109.5 . . ?
H51A C51 H51B 109.5 . . ?
H51A C51 H51C 109.5 . . ?
H51B C51 H51C 109.5 . . ?
C64 C65 H65A 109.5 . . ?
C64 C65 H65B 109.5 . . ?
C64 C65 H65C 109.5 . . ?
H65A C65 H65B 109.5 . . ?
H65A C65 H65C 109.5 . . ?
H65B C65 H65C 109.5 . . ?
H53A C53 H53B 109.5 . . ?
H53A C53 H53C 109.5 . . ?
H53B C53 H53C 109.5 . . ?
C52 C53 H53A 109.5 . . ?
C52 C53 H53B 109.5 . . ?
C52 C53 H53C 109.5 . . ?
C48 C52 C53 112.5(3) . . ?
C48 C52 H52 107.4 . . ?
C48 C52 C54 111.8(3) . . ?
C53 C52 H52 107.4 . . ?
C53 C52 C54 110.0(2) . . ?
C54 C52 H52 107.4 . . ?
C61 C62 H62A 109.5 . . ?
C61 C62 H62B 109.5 . . ?
C61 C62 H62C 109.5 . . ?
H62A C62 H62B 109.5 . . ?
H62A C62 H62C 109.5 . . ?
H62B C62 H62C 109.5 . . ?
C12 C13 H13A 109.5 . . ?
C12 C13 H13B 109.5 . . ?
C12 C13 H13C 109.5 . . ?
H13A C13 H13B 109.5 . . ?
H13A C13 H13C 109.5 . . ?
H13B C13 H13C 109.5 . . ?
C61 C63 H63A 109.5 . . ?
C61 C63 H63B 109.5 . . ?
C61 C63 H63C 109.5 . . ?
H63A C63 H63B 109.5 . . ?
H63A C63 H63C 109.5 . . ?
H63B C63 H63C 109.5 . . ?
C35 C37 H37A 109.5 . . ?
C35 C37 H37B 109.5 . . ?
C35 C37 H37C 109.5 . . ?
H37A C37 H37B 109.5 . . ?
H37A C37 H37C 109.5 . . ?
H37B C37 H37C 109.5 . . ?
C52 C54 H54A 109.5 . . ?
C52 C54 H54B 109.5 . . ?
C52 C54 H54C 109.5 . . ?
H54A C54 H54B 109.5 . . ?
H54A C54 H54C 109.5 . . ?
H54B C54 H54C 109.5 . . ?
C70 C71 H71 120.0 . . ?
C70 C71 C66 120.0 . . ?
C66 C71 H71 120.0 . . ?
C71 C70 H70 120.0 . . ?
C71 C70 C69 120.0 . . ?
C69 C70 H70 120.0 . . ?
C70 C69 H69 120.0 . . ?
C70 C69 C68 120.0 . . ?
C68 C69 H69 120.0 . . ?
C69 C68 H68 120.0 . . ?
C69 C68 C67 120.0 . . ?
C67 C68 H68 120.0 . . ?
C68 C67 H67 120.0 . . ?
C68 C67 C66 120.0 . . ?
C66 C67 H67 120.0 . . ?
C71 C66 H66 120.0 . . ?
C67 C66 C71 120.0 . . ?
C67 C66 H66 120.0 . . ?
C186 C185 H185 120.0 . . ?
C186 C185 C190 120.0 . . ?
C190 C185 H185 120.0 . . ?
C185 C186 H186 120.0 . . ?
C185 C186 C187 120.0 . . ?
C187 C186 H186 120.0 . . ?
C186 C187 H187 120.0 . . ?
C188 C187 C186 120.0 . . ?
C188 C187 H187 120.0 . . ?
C187 C188 H188 120.0 . . ?
C187 C188 C189 120.0 . . ?
C189 C188 H188 120.0 . . ?
C188 C189 H189 120.0 . . ?
C190 C189 C188 120.0 . . ?
C190 C189 H189 120.0 . . ?
C185 C190 H190 120.0 . . ?
C189 C190 C185 120.0 . . ?
C189 C190 H190 120.0 . . ?
C74 C75 H75 120.0 . . ?
C74 C75 C76 120.0 . . ?
C76 C75 H75 120.0 . . ?
C75 C74 H74 120.0 . . ?
C73 C74 C75 120.0 . . ?
C73 C74 H74 120.0 . . ?
C74 C73 H73 120.0 . . ?
C74 C73 C78 120.0 . . ?
C78 C73 H73 120.0 . . ?
C73 C78 H78 120.0 . . ?
C77 C78 C73 120.0 . . ?
C77 C78 H78 120.0 . . ?
C78 C77 H77 120.0 . . ?
C76 C77 C78 120.0 . . ?
C76 C77 H77 120.0 . . ?
C75 C76 H76 120.0 . . ?
C77 C76 C75 120.0 . . ?
C77 C76 H76 120.0 . . ?
C35 C36 H36A 109.5 . . ?
C35 C36 H36B 109.5 . . ?
C35 C36 H36C 109.5 . . ?
H36A C36 H36B 109.5 . . ?
H36A C36 H36C 109.5 . . ?
H36B C36 H36C 109.5 . . ?
C15 C20 H20 107.2 . . ?
C15 C20 H20A 109.0 . . ?
C15 C20 C22 111.1(3) . . ?
C15 C20 C122 111.5(6) . . ?
C15 C20 C121 108.2(6) . . ?
C21 C20 C15 113.7(3) . . ?
C21 C20 H20 107.2 . . ?
C21 C20 C22 110.1(4) . . ?
C22 C20 H20 107.2 . . ?
C122 C20 H20A 109.0 . . ?
C122 C20 C121 110.1(8) . . ?
C121 C20 H20A 109.0 . . ?
C20 C21 H21A 109.5 . . ?
C20 C21 H21B 109.5 . . ?
C20 C21 H21C 109.5 . . ?
H21A C21 H21B 109.5 . . ?
H21A C21 H21C 109.5 . . ?
H21B C21 H21C 109.5 . . ?
C20 C22 H22A 109.5 . . ?
C20 C22 H22B 109.5 . . ?
C20 C22 H22C 109.5 . . ?
H22A C22 H22B 109.5 . . ?
H22A C22 H22C 109.5 . . ?
H22B C22 H22C 109.5 . . ?
C81 C82 H82 120.0 . . ?
C81 C82 C83 120.0 . . ?
C83 C82 H82 120.0 . . ?
C82 C81 H81 120.0 . . ?
C80 C81 C82 120.0 . . ?
C80 C81 H81 120.0 . . ?
C81 C80 H80 120.0 . . ?
C79 C80 C81 120.0 . . ?
C79 C80 H80 120.0 . . ?
C80 C79 H79 120.0 . . ?
C80 C79 C84 120.0 . . ?
C84 C79 H79 120.0 . . ?
C79 C84 H84 120.0 . . ?
C79 C84 C83 120.0 . . ?
C83 C84 H84 120.0 . . ?
C82 C83 H83 120.0 . . ?
C84 C83 C82 120.0 . . ?
C84 C83 H83 120.0 . . ?
C20 C122 H12A 109.5 . . ?
C20 C122 H12B 109.5 . . ?
C20 C122 H12C 109.5 . . ?
H12A C122 H12B 109.5 . . ?
H12A C122 H12C 109.5 . . ?
H12B C122 H12C 109.5 . . ?
C20 C121 H12D 109.5 . . ?
C20 C121 H12E 109.5 . . ?
C20 C121 H12F 109.5 . . ?
H12D C121 H12E 109.5 . . ?
H12D C121 H12F 109.5 . . ?
H12E C121 H12F 109.5 . . ?
C175 C176 H176 120.0 . . ?
C175 C176 C177 120.0 . . ?
C177 C176 H176 120.0 . . ?
C176 C175 H175 120.0 . . ?
C176 C175 C174 120.0 . . ?
C174 C175 H175 120.0 . . ?
C175 C174 H174 120.0 . . ?
C173 C174 C175 120.0 . . ?
C173 C174 H174 120.0 . . ?
C174 C173 H173 120.0 . . ?
C178 C173 C174 120.0 . . ?
C178 C173 H173 120.0 . . ?
C173 C178 H178 120.0 . . ?
C177 C178 C173 120.0 . . ?
C177 C178 H178 120.0 . . ?
C176 C177 H177 120.0 . . ?
C178 C177 C176 120.0 . . ?
C178 C177 H177 120.0 . . ?
C166 C167 H167 120.0 . . ?
C166 C167 C168 120.0 . . ?
C168 C167 H167 120.0 . . ?
C167 C166 H166 120.0 . . ?
C167 C166 C171 120.0 . . ?
C171 C166 H166 120.0 . . ?
C166 C171 H171 120.0 . . ?
C170 C171 C166 120.0 . . ?
C170 C171 H171 120.0 . . ?
C171 C170 H170 120.0 . . ?
C171 C170 C169 120.0 . . ?
C169 C170 H170 120.0 . . ?
C170 C169 H169 120.0 . . ?
C168 C169 C170 120.0 . . ?
C168 C169 H169 120.0 . . ?
C167 C168 H168 120.0 . . ?
C169 C168 C167 120.0 . . ?
C169 C168 H168 120.0 . . ?
C183 C184 H184 120.0 . . ?
C183 C184 C179 120.0 . . ?
C179 C184 H184 120.0 . . ?
C184 C183 H183 120.0 . . ?
C184 C183 C182 120.0 . . ?
C182 C183 H183 120.0 . . ?
C183 C182 H182 120.0 . . ?
C181 C182 C183 120.0 . . ?
C181 C182 H182 120.0 . . ?
C182 C181 H181 120.0 . . ?
C182 C181 C180 120.0 . . ?
C180 C181 H181 120.0 . . ?
C181 C180 H180 120.0 . . ?
C179 C180 C181 120.0 . . ?
C179 C180 H180 120.0 . . ?
C184 C179 H179 120.0 . . ?
C180 C179 C184 120.0 . . ?
C180 C179 H179 120.0 . . ?
C86 C85 H85 120.0 . . ?
C86 C85 C90 120.0 . . ?
C90 C85 H85 120.0 . . ?
C85 C86 H86 120.0 . . ?
C85 C86 C87 120.0 . . ?
C87 C86 H86 120.0 . . ?
C86 C87 H87 120.0 . . ?
C88 C87 C86 120.0 . . ?
C88 C87 H87 120.0 . . ?
C87 C88 H88 120.0 . . ?
C87 C88 C89 120.0 . . ?
C89 C88 H88 120.0 . . ?
C88 C89 H89 120.0 . . ?
C90 C89 C88 120.0 . . ?
C90 C89 H89 120.0 . . ?
C85 C90 H90 120.0 . . ?
C89 C90 C85 120.0 . . ?
C89 C90 H90 120.0 . . ?

loop_
_geom_bond_atom_site_label_1
_geom_bond_atom_site_label_2
_geom_bond_distance
_geom_bond_site_symmetry_2
_geom_bond_publ_flag
Cr1 C1 2.055(3) . ?
Cr1 C5 1.877(3) . ?
Cr1 C7 1.892(3) . ?
Cr1 C4 1.878(3) . ?
Cr1 C6 1.906(3) . ?
Cr1 C8 1.865(3) . ?
Al1 O3 1.7334(18) . ?
Al1 O1 1.7553(19) . ?
Al1 N1 1.867(2) . ?
Al1 N2 1.859(2) . ?
Al2 O2 1.7768(19) . ?
Al2 N3 1.867(2) . ?
Al2 N4 1.880(2) . ?
Al2 C3 1.980(3) . ?
Al2 C2 2.314(3) . ?
O3 C3 1.362(3) . ?
O1 C1 1.335(3) . ?
O2 C2 1.411(3) . ?
O4 C4 1.144(3) . ?
C1 C2 1.444(4) . ?
N3 C39 1.343(3) . ?
N3 C43 1.453(3) . ?
C5 O5 1.149(3) . ?
N4 C55 1.457(3) . ?
N4 C41 1.341(3) . ?
C3 C2 1.376(4) . ?
O6 C6 1.144(3) . ?
N1 C14 1.454(3) . ?
N1 C10 1.342(3) . ?
C55 C60 1.403(4) . ?
C55 C56 1.401(4) . ?
C24 H24A 0.9600 . ?
C24 H24B 0.9600 . ?
C24 H24C 0.9600 . ?
C24 C23 1.525(4) . ?
O7 C7 1.142(3) . ?
C23 H23 0.9800 . ?
C23 C19 1.521(4) . ?
C23 C25 1.524(4) . ?
C18 H18 0.9300 . ?
C18 C19 1.390(4) . ?
C18 C17 1.372(4) . ?
C27 C28 1.403(4) . ?
C27 C26 1.403(4) . ?
C27 C32 1.511(4) . ?
N2 C26 1.459(3) . ?
N2 C12 1.346(3) . ?
C28 H28 0.9300 . ?
C28 C29 1.372(4) . ?
C59 H59 0.9300 . ?
C59 C60 1.397(4) . ?
C59 C58 1.381(4) . ?
C14 C15 1.399(4) . ?
C14 C19 1.406(4) . ?
O8 C8 1.155(3) . ?
C15 C16 1.390(4) . ?
C15 C20 1.521(4) . ?
C39 C40 1.388(4) . ?
C39 C38 1.503(4) . ?
C45 H45 0.9300 . ?
C45 C44 1.394(4) . ?
C45 C46 1.368(4) . ?
C26 C31 1.407(4) . ?
C41 C40 1.391(4) . ?
C41 C42 1.508(4) . ?
C44 C43 1.398(4) . ?
C44 C49 1.518(4) . ?
C10 C9 1.497(4) . ?
C10 C11 1.396(4) . ?
C29 H29 0.9300 . ?
C29 C30 1.384(4) . ?
C34 H34A 0.9600 . ?
C34 H34B 0.9600 . ?
C34 H34C 0.9600 . ?
C34 C32 1.528(4) . ?
C64 H64 0.9800 . ?
C64 C60 1.521(4) . ?
C64 C7BA 1.534(4) . ?
C64 C65 1.524(4) . ?
C40 H40 0.9300 . ?
C16 H16 0.9300 . ?
C16 C17 1.374(4) . ?
C43 C48 1.404(4) . ?
C31 C30 1.389(4) . ?
C31 C35 1.509(4) . ?
C47 H47 0.9300 . ?
C47 C48 1.384(4) . ?
C47 C46 1.382(4) . ?
C17 H17 0.9300 . ?
C49 H49 0.9800 . ?
C49 C50 1.527(4) . ?
C49 C51 1.523(4) . ?
C32 H32 0.9800 . ?
C32 C33 1.526(4) . ?
C58 H58 0.9300 . ?
C58 C57 1.372(4) . ?
C48 C52 1.516(4) . ?
C50 H50A 0.9600 . ?
C50 H50B 0.9600 . ?
C50 H50C 0.9600 . ?
C61 H61 0.9800 . ?
C61 C56 1.511(4) . ?
C61 C62 1.530(4) . ?
C61 C63 1.533(4) . ?
C9 H9A 0.9600 . ?
C9 H9B 0.9600 . ?
C9 H9C 0.9600 . ?
C38 H38A 0.9600 . ?
C38 H38B 0.9600 . ?
C38 H38C 0.9600 . ?
C33 H33A 0.9600 . ?
C33 H33B 0.9600 . ?
C33 H33C 0.9600 . ?
C11 H11 0.9300 . ?
C11 C12 1.387(4) . ?
C57 H57 0.9300 . ?
C57 C56 1.392(4) . ?
C25 H25A 0.9600 . ?
C25 H25B 0.9600 . ?
C25 H25C 0.9600 . ?
C30 H30 0.9300 . ?
C12 C13 1.504(4) . ?
C7BA H7BA 0.9600 . ?
C7BA H7BB 0.9600 . ?
C7BA H7BC 0.9600 . ?
C42 H42A 0.9600 . ?
C42 H42B 0.9600 . ?
C42 H42C 0.9600 . ?
C35 H35 0.9800 . ?
C35 C37 1.531(4) . ?
C35 C36 1.530(4) . ?
C46 H46 0.9300 . ?
C51 H51A 0.9600 . ?
C51 H51B 0.9600 . ?
C51 H51C 0.9600 . ?
C65 H65A 0.9600 . ?
C65 H65B 0.9600 . ?
C65 H65C 0.9600 . ?
C53 H53A 0.9600 . ?
C53 H53B 0.9600 . ?
C53 H53C 0.9600 . ?
C53 C52 1.525(4) . ?
C52 H52 0.9800 . ?
C52 C54 1.531(4) . ?
C62 H62A 0.9600 . ?
C62 H62B 0.9600 . ?
C62 H62C 0.9600 . ?
C13 H13A 0.9600 . ?
C13 H13B 0.9600 . ?
C13 H13C 0.9600 . ?
C63 H63A 0.9600 . ?
C63 H63B 0.9600 . ?
C63 H63C 0.9600 . ?
C37 H37A 0.9600 . ?
C37 H37B 0.9600 . ?
C37 H37C 0.9600 . ?
C54 H54A 0.9600 . ?
C54 H54B 0.9600 . ?
C54 H54C 0.9600 . ?
C71 H71 0.9300 . ?
C71 C70 1.3900 . ?
C71 C66 1.3900 . ?
C70 H70 0.9300 . ?
C70 C69 1.3900 . ?
C69 H69 0.9300 . ?
C69 C68 1.3900 . ?
C68 H68 0.9300 . ?
C68 C67 1.3900 . ?
C67 H67 0.9300 . ?
C67 C66 1.3900 . ?
C66 H66 0.9300 . ?
C185 H185 0.9300 . ?
C185 C186 1.3900 . ?
C185 C190 1.3900 . ?
C186 H186 0.9300 . ?
C186 C187 1.3900 . ?
C187 H187 0.9300 . ?
C187 C188 1.3900 . ?
C188 H188 0.9300 . ?
C188 C189 1.3900 . ?
C189 H189 0.9300 . ?
C189 C190 1.3900 . ?
C190 H190 0.9300 . ?
C75 H75 0.9300 . ?
C75 C74 1.3900 . ?
C75 C76 1.3900 . ?
C74 H74 0.9300 . ?
C74 C73 1.3900 . ?
C73 H73 0.9300 . ?
C73 C78 1.3900 . ?
C78 H78 0.9300 . ?
C78 C77 1.3900 . ?
C77 H77 0.9300 . ?
C77 C76 1.3900 . ?
C76 H76 0.9300 . ?
C36 H36A 0.9600 . ?
C36 H36B 0.9600 . ?
C36 H36C 0.9600 . ?
C20 H20 0.9800 . ?
C20 H20A 0.9800 . ?
C20 C21 1.505(6) . ?
C20 C22 1.548(6) . ?
C20 C122 1.531(15) . ?
C20 C121 1.598(14) . ?
C21 H21A 0.9600 . ?
C21 H21B 0.9600 . ?
C21 H21C 0.9600 . ?
C22 H22A 0.9600 . ?
C22 H22B 0.9600 . ?
C22 H22C 0.9600 . ?
C82 H82 0.9300 . ?
C82 C81 1.3900 . ?
C82 C83 1.3900 . ?
C81 H81 0.9300 . ?
C81 C80 1.3900 . ?
C80 H80 0.9300 . ?
C80 C79 1.3900 . ?
C79 H79 0.9300 . ?
C79 C84 1.3900 . ?
C84 H84 0.9300 . ?
C84 C83 1.3900 . ?
C83 H83 0.9300 . ?
C122 H12A 0.9600 . ?
C122 H12B 0.9600 . ?
C122 H12C 0.9600 . ?
C121 H12D 0.9600 . ?
C121 H12E 0.9600 . ?
C121 H12F 0.9600 . ?
C176 H176 0.9300 . ?
C176 C175 1.3900 . ?
C176 C177 1.3900 . ?
C175 H175 0.9300 . ?
C175 C174 1.3900 . ?
C174 H174 0.9300 . ?
C174 C173 1.3900 . ?
C173 H173 0.9300 . ?
C173 C178 1.3900 . ?
C178 H178 0.9300 . ?
C178 C177 1.3900 . ?
C177 H177 0.9300 . ?
C167 H167 0.9300 . ?
C167 C166 1.3900 . ?
C167 C168 1.3900 . ?
C166 H166 0.9300 . ?
C166 C171 1.3900 . ?
C171 H171 0.9300 . ?
C171 C170 1.3900 . ?
C170 H170 0.9300 . ?
C170 C169 1.3900 . ?
C169 H169 0.9300 . ?
C169 C168 1.3900 . ?
C168 H168 0.9300 . ?
C184 H184 0.9300 . ?
C184 C183 1.3900 . ?
C184 C179 1.3900 . ?
C183 H183 0.9300 . ?
C183 C182 1.3900 . ?
C182 H182 0.9300 . ?
C182 C181 1.3900 . ?
C181 H181 0.9300 . ?
C181 C180 1.3900 . ?
C180 H180 0.9300 . ?
C180 C179 1.3900 . ?
C179 H179 0.9300 . ?
C85 H85 0.9300 . ?
C85 C86 1.3900 . ?
C85 C90 1.3900 . ?
C86 H86 0.9300 . ?
C86 C87 1.3900 . ?
C87 H87 0.9300 . ?
C87 C88 1.3900 . ?
C88 H88 0.9300 . ?
C88 C89 1.3900 . ?
C89 H89 0.9300 . ?
C89 C90 1.3900 . ?
C90 H90 0.9300 . ?

loop_
_exptl_oxdiff_crystal_face_indexfrac_h
_exptl_oxdiff_crystal_face_indexfrac_k
_exptl_oxdiff_crystal_face_indexfrac_l
_exptl_oxdiff_crystal_face_x
_exptl_oxdiff_crystal_face_y
_exptl_oxdiff_crystal_face_z
9.9955 0.9941 -34.9895 -0.9828 0.1283 0.1169
-9.9940 0.0056 34.9887 0.9712 -0.1396 -0.1731
7.9703 -16.9932 2.0096 0.2204 -0.0344 0.9957
-8.9698 16.9938 1.9890 -0.1100 0.0148 -1.0146
36.9779 2.0006 0.9803 -0.1392 -0.9774 0.1034
-36.9765 -1.0009 -0.9811 0.1276 0.9661 -0.1596
4.9725 -16.9946 -5.9853 0.0188 0.1323 1.0039
-1.9746 16.9947 5.9839 -0.0304 -0.2088 -0.9862
